data_4337521
loop_
_publ_author_name
'Sanyal, Ria'
'Guha, Averi'
'Ghosh, Totan'
'Mondal, Tapan Kumar'
'Zangrando, Ennio'
'Das, Debasis'

_publ_section_title
;
 Influence of the coordination environment of zinc(II) complexes of
 designed Mannich ligands on phosphatase activity: a combined experimental
 and theoretical study.
;
_journal_issue 1
_journal_name_full 'Inorganic chemistry'
_journal_page_first 85
_journal_page_last 96
_journal_paper_doi 10.1021/ic4015493
_journal_volume 53
_journal_year 2014
_chemical_formula_moiety 'C28 H44 Br2 N2 O6 Zn2'
_chemical_formula_sum 'C28 H44 Br2 N2 O6 Zn2'
_chemical_formula_weight 795.21
_space_group_IT_number 14
_symmetry_cell_setting monoclinic
_symmetry_space_group_name_Hall '-P 2ybc'
_symmetry_space_group_name_H-M 'P 1 21/c 1'
_atom_sites_solution_hydrogens geom
_atom_sites_solution_primary direct
_atom_sites_solution_secondary difmap
_audit_creation_method SHELXL-97
_cell_angle_alpha 90.00
_cell_angle_beta 115.753(3)
_cell_angle_gamma 90.00
_cell_formula_units_Z 2
_cell_length_a 9.936(3)
_cell_length_b 15.907(4)
_cell_length_c 11.429(3)
_cell_measurement_temperature 293(2)
_cell_volume 1627.0(8)
_computing_cell_refinement 'Bruker APEX-2'
_computing_data_collection 'Bruker APEX-2'
_computing_data_reduction 'Bruker SHELXTL'
_computing_molecular_graphics 'Ortep3 for Windows (Farrugia,1997)'
_computing_publication_material 'Wingx 1.80.05 (Farrugia, 1999)'
_computing_structure_refinement 'SHELX97 (Sheldrick, 2008)'
_computing_structure_solution 'SHELX97 (Sheldrick, 2008)'
_diffrn_ambient_temperature 293(2)
_diffrn_measured_fraction_theta_full 0.995
_diffrn_measured_fraction_theta_max 0.995
_diffrn_measurement_device_type 'Bruker APEX-2 CCD area detector'
_diffrn_measurement_method '/w scans'
_diffrn_radiation_monochromator graphite
_diffrn_radiation_source 'fine-focus sealed tube'
_diffrn_radiation_type MoK\a
_diffrn_radiation_wavelength 0.71073
_diffrn_reflns_av_R_equivalents 0.0635
_diffrn_reflns_av_sigmaI/netI 0.0534
_diffrn_reflns_limit_h_max 11
_diffrn_reflns_limit_h_min -11
_diffrn_reflns_limit_k_max 17
_diffrn_reflns_limit_k_min -18
_diffrn_reflns_limit_l_max 13
_diffrn_reflns_limit_l_min -13
_diffrn_reflns_number 10834
_diffrn_reflns_theta_full 24.97
_diffrn_reflns_theta_max 24.97
_diffrn_reflns_theta_min 2.28
_exptl_absorpt_coefficient_mu 3.971
_exptl_absorpt_correction_type multi-scan
_exptl_absorpt_process_details 'BRUKER SADABS'
_exptl_crystal_colour colourless
_exptl_crystal_density_diffrn 1.623
_exptl_crystal_density_method 'not measured'
_exptl_crystal_description rhombic
_exptl_crystal_F_000 808
_refine_diff_density_max 0.901
_refine_diff_density_min -0.728
_refine_diff_density_rms 0.099
_refine_ls_extinction_method none
_refine_ls_goodness_of_fit_ref 1.048
_refine_ls_hydrogen_treatment constr
_refine_ls_matrix_type full
_refine_ls_number_parameters 181
_refine_ls_number_reflns 2839
_refine_ls_number_restraints 0
_refine_ls_restrained_S_all 1.048
_refine_ls_R_factor_all 0.0575
_refine_ls_R_factor_gt 0.0450
_refine_ls_shift/su_max 0.000
_refine_ls_shift/su_mean 0.000
_refine_ls_structure_factor_coef Fsqd
_refine_ls_weighting_details 'calc w=1/[\s^2^(Fo^2^)+(0.0599P)^2^+2.2897P] where P=(Fo^2^+2Fc^2^)/3'
_refine_ls_weighting_scheme calc
_refine_ls_wR_factor_gt 0.1160
_refine_ls_wR_factor_ref 0.1233
_reflns_number_gt 2337
_reflns_number_total 2839
_reflns_threshold_expression >2\s(I)
_cod_data_source_file ic4015493_si_003.cif
_cod_data_source_block 2
_cod_depositor_comments
;
The following automatic conversions were performed:

'_exptl_absorpt_correction_type' value 'MULTI-SCAN' changed to
'multi-scan' according to
/usr/data/users/saulius/automatic-downloads/current/ACS/lib/dictionaries/cif_core.dic
dictionary named 'cif_core.dic' version 2.4.2 from 2011-04-26.

Automatic conversion script
Id: cif_fix_values 2281 2013-09-26 08:29:07Z andrius 

The following automatic conversions were performed:

data name '_exptl_absorpt_process_detail' was replaced with
'_exptl_absorpt_process_details' as specified in the replacement file
'data/replacement-values/replacement_tags.lst'.

Automatic conversion script
Id: cif_correct_tags 9268 2022-04-12 08:56:07Z antanas 
;
_cod_original_cell_volume 1626.9(8)
_cod_original_sg_symbol_H-M 'P 21/c'
_cod_database_code 4337521

loop_
_symmetry_equiv_pos_as_xyz
'x, y, z'
'-x, y+1/2, -z+1/2'
'-x, -y, -z'
'x, -y-1/2, z-1/2'

loop_
_atom_site_label
_atom_site_type_symbol
_atom_site_fract_x
_atom_site_fract_y
_atom_site_fract_z
_atom_site_U_iso_or_equiv
_atom_site_adp_type
_atom_site_occupancy
_atom_site_symmetry_multiplicity
_atom_site_calc_flag
_atom_site_refinement_flags
_atom_site_disorder_assembly
_atom_site_disorder_group
Zn Zn 0.38684(5) 0.06646(3) 0.00223(5) 0.03240(19) Uani 1 1 d . . .
Br1 Br 0.20672(7) 0.12071(4) -0.19376(6) 0.0611(2) Uani 1 1 d . . .
O1 O 0.4025(3) -0.05914(18) -0.0336(3) 0.0358(7) Uani 1 1 d . . .
O2 O 0.4344(4) 0.19272(19) 0.1102(3) 0.0471(9) Uani 1 1 d . . .
N1 N 0.3480(4) 0.0417(2) 0.1667(3) 0.0309(8) Uani 1 1 d . A .
C1 C 0.3141(5) -0.1159(3) -0.0121(4) 0.0328(10) Uani 1 1 d . . .
C2 C 0.2397(5) -0.1777(3) -0.1013(5) 0.0410(11) Uani 1 1 d . . .
H2 H 0.2548 -0.1827 -0.1758 0.049 Uiso 1 1 calc R . .
C3 C 0.1434(6) -0.2323(3) -0.0822(5) 0.0445(12) Uani 1 1 d . . .
H3 H 0.0938 -0.2732 -0.1442 0.053 Uiso 1 1 calc R . .
C4 C 0.1198(5) -0.2269(3) 0.0281(5) 0.0409(11) Uani 1 1 d . . .
C5 C 0.0098(7) -0.2852(4) 0.0463(6) 0.0588(15) Uani 1 1 d . . .
H5A H -0.0604 -0.3061 -0.0366 0.088 Uiso 1 1 calc R . .
H5B H -0.0427 -0.2549 0.0865 0.088 Uiso 1 1 calc R . .
H5C H 0.0627 -0.3315 0.1008 0.088 Uiso 1 1 calc R . .
C6 C 0.1956(5) -0.1657(3) 0.1184(5) 0.0372(10) Uani 1 1 d . . .
H6 H 0.1797 -0.1611 0.1925 0.045 Uiso 1 1 calc R . .
C7 C 0.2955(5) -0.1104(3) 0.1020(4) 0.0320(10) Uani 1 1 d . . .
C8 C 0.3860(5) -0.0482(3) 0.2045(4) 0.0327(10) Uani 1 1 d . . .
H8A H 0.3722 -0.0592 0.2820 0.039 Uiso 1 1 calc R . .
H8B H 0.4908 -0.0568 0.2263 0.039 Uiso 1 1 calc R . .
C9 C 0.4571(6) 0.0948(3) 0.2707(5) 0.0399(11) Uani 1 1 d . . .
H9A H 0.5573 0.0766 0.2884 0.048 Uiso 1 1 calc R . .
H9B H 0.4441 0.0869 0.3494 0.048 Uiso 1 1 calc R . .
C10 C 0.4414(6) 0.1873(3) 0.2366(5) 0.0467(12) Uani 1 1 d . . .
H10A H 0.3512 0.2100 0.2374 0.056 Uiso 1 1 calc R . .
H10B H 0.5266 0.2185 0.2983 0.056 Uiso 1 1 calc R . .
C11 C 0.4204(8) 0.2762(3) 0.0627(6) 0.0607(15) Uani 1 1 d . . .
H11A H 0.4168 0.2756 -0.0226 0.091 Uiso 1 1 calc R . .
H11B H 0.5046 0.3088 0.1199 0.091 Uiso 1 1 calc R . .
H11C H 0.3301 0.3007 0.0586 0.091 Uiso 1 1 calc R . .
C12 C 0.1900(5) 0.0614(3) 0.1378(5) 0.0397(11) Uani 1 1 d . . .
H12A H 0.1267 0.0177 0.0814 0.048 Uiso 0.534(15) 1 calc PR A 1
H12B H 0.1628 0.1138 0.0896 0.048 Uiso 0.534(15) 1 calc PR A 1
H12C H 0.1792 0.1219 0.1282 0.048 Uiso 0.466(15) 1 calc PR A 2
H12D H 0.1283 0.0375 0.0531 0.048 Uiso 0.466(15) 1 calc PR A 2
O3 O 0.1981(8) -0.0035(5) 0.3328(7) 0.055(3) Uiso 0.534(15) 1 d P A 1
C13 C 0.1546(13) 0.0695(9) 0.2565(12) 0.051(3) Uiso 0.534(15) 1 d P A 1
H13A H 0.2070 0.1176 0.3084 0.061 Uiso 0.534(15) 1 calc PR A 1
H13B H 0.0482 0.0785 0.2269 0.061 Uiso 0.534(15) 1 calc PR A 1
O3A O 0.2160(10) 0.0584(6) 0.3545(9) 0.061(4) Uiso 0.466(15) 1 d P A 2
C13A C 0.1218(15) 0.0359(10) 0.2249(13) 0.049(3) Uiso 0.466(15) 1 d P A 2
H13C H 0.0256 0.0632 0.1977 0.058 Uiso 0.466(15) 1 calc PR A 2
H13D H 0.1058 -0.0244 0.2193 0.058 Uiso 0.466(15) 1 calc PR A 2
C14 C 0.1576(10) 0.0075(5) 0.4368(7) 0.090(2) Uani 1 1 d . A 1
H14A H 0.2384 -0.0105 0.5165 0.135 Uiso 0.534(15) 1 calc PR A 1
H14B H 0.0701 -0.0253 0.4207 0.135 Uiso 0.534(15) 1 calc PR A 1
H14C H 0.1369 0.0658 0.4435 0.135 Uiso 0.534(15) 1 calc PR A 1
H14D H 0.2180 0.0198 0.5269 0.135 Uiso 0.466(15) 1 d PR A 2
H14E H 0.1635 -0.0514 0.4217 0.135 Uiso 0.466(15) 1 d PR A 2
H14F H 0.0557 0.0225 0.4142 0.135 Uiso 0.466(15) 1 d PR A 2

loop_
_atom_site_aniso_label
_atom_site_aniso_U_11
_atom_site_aniso_U_22
_atom_site_aniso_U_33
_atom_site_aniso_U_23
_atom_site_aniso_U_13
_atom_site_aniso_U_12
Zn 0.0356(3) 0.0302(3) 0.0339(3) 0.0021(2) 0.0175(2) 0.0011(2)
Br1 0.0610(4) 0.0638(4) 0.0432(3) 0.0129(3) 0.0083(3) 0.0105(3)
O1 0.0396(17) 0.0285(16) 0.0464(18) -0.0047(14) 0.0254(15) -0.0042(13)
O2 0.073(2) 0.0270(17) 0.048(2) -0.0014(15) 0.0324(19) -0.0019(16)
N1 0.037(2) 0.0235(17) 0.0292(19) -0.0004(15) 0.0112(16) -0.0006(15)
C1 0.030(2) 0.030(2) 0.039(3) -0.0011(19) 0.015(2) 0.0011(18)
C2 0.046(3) 0.045(3) 0.038(3) -0.010(2) 0.024(2) -0.008(2)
C3 0.048(3) 0.040(3) 0.046(3) -0.012(2) 0.021(2) -0.012(2)
C4 0.039(3) 0.035(3) 0.047(3) -0.001(2) 0.018(2) -0.007(2)
C5 0.063(4) 0.056(3) 0.061(4) -0.007(3) 0.030(3) -0.027(3)
C6 0.042(3) 0.034(2) 0.039(3) 0.001(2) 0.020(2) -0.001(2)
C7 0.032(2) 0.027(2) 0.034(2) -0.0003(18) 0.0116(19) 0.0019(18)
C8 0.036(2) 0.028(2) 0.031(2) 0.0016(18) 0.0115(19) 0.0036(18)
C9 0.049(3) 0.035(2) 0.035(3) -0.005(2) 0.018(2) -0.005(2)
C10 0.061(3) 0.035(3) 0.048(3) -0.007(2) 0.028(3) -0.005(2)
C11 0.084(4) 0.031(3) 0.069(4) 0.004(3) 0.036(3) -0.004(3)
C12 0.039(3) 0.038(3) 0.044(3) -0.002(2) 0.020(2) 0.003(2)
C14 0.116(6) 0.105(6) 0.081(5) 0.010(4) 0.074(5) 0.009(5)

loop_
_atom_type_symbol
_atom_type_description
_atom_type_scat_dispersion_real
_atom_type_scat_dispersion_imag
_atom_type_scat_source
C C 0.0033 0.0016 'International Tables Vol C Tables 4.2.6.8 and 6.1.1.4'
H H 0.0000 0.0000 'International Tables Vol C Tables 4.2.6.8 and 6.1.1.4'
N N 0.0061 0.0033 'International Tables Vol C Tables 4.2.6.8 and 6.1.1.4'
O O 0.0106 0.0060 'International Tables Vol C Tables 4.2.6.8 and 6.1.1.4'
Zn Zn 0.2839 1.4301 'International Tables Vol C Tables 4.2.6.8 and 6.1.1.4'
Br Br -0.2901 2.4595 'International Tables Vol C Tables 4.2.6.8 and 6.1.1.4'

loop_
_geom_angle_atom_site_label_1
_geom_angle_atom_site_label_2
_geom_angle_atom_site_label_3
_geom_angle
_geom_angle_site_symmetry_1
_geom_angle_site_symmetry_3
O1 Zn O1 79.19(13) 3_655 .
O1 Zn N1 114.69(14) 3_655 .
O1 Zn N1 93.15(13) . .
O1 Zn O2 89.96(12) 3_655 .
O1 Zn O2 160.05(13) . .
N1 Zn O2 76.10(12) . .
O1 Zn Br1 120.45(10) 3_655 .
O1 Zn Br1 105.05(10) . .
N1 Zn Br1 124.09(10) . .
O2 Zn Br1 94.88(9) . .
O1 Zn Zn 40.67(8) 3_655 3_655
O1 Zn Zn 38.51(8) . 3_655
N1 Zn Zn 107.53(10) . 3_655
O2 Zn Zn 128.56(10) . 3_655
Br1 Zn Zn 119.58(3) . 3_655
C1 O1 Zn 130.5(3) . 3_655
C1 O1 Zn 120.0(3) . .
Zn O1 Zn 100.81(13) 3_655 .
C11 O2 C10 113.6(4) . .
C11 O2 Zn 130.6(3) . .
C10 O2 Zn 113.7(3) . .
C9 N1 C12 113.1(4) . .
C9 N1 C8 108.1(3) . .
C12 N1 C8 112.0(3) . .
C9 N1 Zn 104.8(3) . .
C12 N1 Zn 110.2(3) . .
C8 N1 Zn 108.3(3) . .
O1 C1 C2 121.5(4) . .
O1 C1 C7 119.2(4) . .
C2 C1 C7 119.3(4) . .
C1 C2 C3 121.2(4) . .
C1 C2 H2 119.4 . .
C3 C2 H2 119.4 . .
C2 C3 C4 120.7(4) . .
C2 C3 H3 119.7 . .
C4 C3 H3 119.7 . .
C6 C4 C3 118.2(4) . .
C6 C4 C5 121.4(5) . .
C3 C4 C5 120.4(4) . .
C4 C5 H5A 109.5 . .
C4 C5 H5B 109.5 . .
H5A C5 H5B 109.5 . .
C4 C5 H5C 109.5 . .
H5A C5 H5C 109.5 . .
H5B C5 H5C 109.5 . .
C4 C6 C7 122.1(4) . .
C4 C6 H6 118.9 . .
C7 C6 H6 118.9 . .
C1 C7 C6 118.4(4) . .
C1 C7 C8 119.5(4) . .
C6 C7 C8 122.1(4) . .
N1 C8 C7 114.6(4) . .
N1 C8 H8A 108.6 . .
C7 C8 H8A 108.6 . .
N1 C8 H8B 108.6 . .
C7 C8 H8B 108.6 . .
H8A C8 H8B 107.6 . .
N1 C9 C10 113.1(4) . .
N1 C9 H9A 109.0 . .
C10 C9 H9A 109.0 . .
N1 C9 H9B 109.0 . .
C10 C9 H9B 109.0 . .
H9A C9 H9B 107.8 . .
O2 C10 C9 106.0(4) . .
O2 C10 H10A 110.5 . .
C9 C10 H10A 110.5 . .
O2 C10 H10B 110.5 . .
C9 C10 H10B 110.5 . .
H10A C10 H10B 108.7 . .
O2 C11 H11A 109.5 . .
O2 C11 H11B 109.5 . .
H11A C11 H11B 109.5 . .
O2 C11 H11C 109.5 . .
H11A C11 H11C 109.5 . .
H11B C11 H11C 109.5 . .
C13A C12 N1 122.5(6) . .
C13A C12 C13 24.5(5) . .
N1 C12 C13 116.2(6) . .
C13A C12 H12A 84.1 . .
N1 C12 H12A 108.2 . .
C13 C12 H12A 108.2 . .
C13A C12 H12B 121.3 . .
N1 C12 H12B 108.2 . .
C13 C12 H12B 108.2 . .
H12A C12 H12B 107.4 . .
C13A C12 H12C 106.7 . .
N1 C12 H12C 106.7 . .
C13 C12 H12C 87.8 . .
H12A C12 H12C 128.9 . .
H12B C12 H12C 24.9 . .
C13A C12 H12D 106.7 . .
N1 C12 H12D 106.7 . .
C13 C12 H12D 128.4 . .
H12A C12 H12D 27.2 . .
H12B C12 H12D 82.6 . .
H12C C12 H12D 106.6 . .
C13 O3 C14 107.2(8) . .
C13 O3 H14E 141.3 . .
C14 O3 H14E 39.4 . .
O3 C13 C12 110.5(9) . .
O3 C13 H13A 109.5 . .
C12 C13 H13A 109.5 . .
O3 C13 H13B 109.5 . .
C12 C13 H13B 109.5 . .
H13A C13 H13B 108.1 . .
O3A C13A C12 110.3(11) . .
O3A C13A H13C 109.6 . .
C12 C13A H13C 109.6 . .
O3A C13A H13D 109.6 . .
C12 C13A H13D 109.6 . .
H13C C13A H13D 108.1 . .
O3 C14 H14A 109.5 . .
O3 C14 H14B 109.5 . .
H14A C14 H14B 109.5 . .
O3 C14 H14C 109.5 . .
H14A C14 H14C 109.5 . .
H14B C14 H14C 109.5 . .
O3 C14 H14D 130.5 . .
H14A C14 H14D 33.7 . .
H14B C14 H14D 114.2 . .
H14C C14 H14D 76.9 . .
O3 C14 H14E 70.6 . .
H14A C14 H14E 77.7 . .
H14B C14 H14E 63.6 . .
H14C C14 H14E 171.9 . .
H14D C14 H14E 109.5 . .
O3 C14 H14F 117.0 . .
H14A C14 H14F 132.7 . .
H14B C14 H14F 47.3 . .
H14C C14 H14F 63.0 . .
H14D C14 H14F 109.5 . .
H14E C14 H14F 109.5 . .

loop_
_geom_bond_atom_site_label_1
_geom_bond_atom_site_label_2
_geom_bond_distance
_geom_bond_site_symmetry_2
Zn O1 1.967(3) 3_655
Zn O1 2.059(3) .
Zn N1 2.114(4) .
Zn O2 2.296(3) .
Zn Br1 2.3412(9) .
Zn Zn 3.1032(11) 3_655
O1 C1 1.355(5) .
O1 Zn 1.967(3) 3_655
O2 C11 1.418(6) .
O2 C10 1.419(6) .
N1 C9 1.477(6) .
N1 C12 1.490(6) .
N1 C8 1.493(5) .
C1 C2 1.377(6) .
C1 C7 1.397(6) .
C2 C3 1.378(7) .
C2 H2 0.9300 .
C3 C4 1.381(7) .
C3 H3 0.9300 .
C4 C6 1.380(7) .
C4 C5 1.516(7) .
C5 H5A 0.9600 .
C5 H5B 0.9600 .
C5 H5C 0.9600 .
C6 C7 1.398(6) .
C6 H6 0.9300 .
C7 C8 1.499(6) .
C8 H8A 0.9700 .
C8 H8B 0.9700 .
C9 C10 1.513(7) .
C9 H9A 0.9700 .
C9 H9B 0.9700 .
C10 H10A 0.9700 .
C10 H10B 0.9700 .
C11 H11A 0.9600 .
C11 H11B 0.9600 .
C11 H11C 0.9600 .
C12 C13A 1.484(13) .
C12 C13 1.548(12) .
C12 H12A 0.9700 .
C12 H12B 0.9700 .
C12 H12C 0.9700 .
C12 H12D 0.9700 .
O3 C13 1.402(16) .
O3 C14 1.422(9) .
O3 H14E 1.4269 .
C13 H13A 0.9700 .
C13 H13B 0.9700 .
O3A C13A 1.411(19) .
C13A H13C 0.9700 .
C13A H13D 0.9700 .
C14 H14A 0.9600 .
C14 H14B 0.9600 .
C14 H14C 0.9600 .
C14 H14D 0.9600 .
C14 H14E 0.9600 .
C14 H14F 0.9600 .

loop_
_geom_torsion_atom_site_label_1
_geom_torsion_atom_site_label_2
_geom_torsion_atom_site_label_3
_geom_torsion_atom_site_label_4
_geom_torsion
_geom_torsion_site_symmetry_1
_geom_torsion_site_symmetry_4
O1 Zn O1 C1 150.9(4) 3_655 .
N1 Zn O1 C1 36.4(3) . .
O2 Zn O1 C1 92.7(5) . .
Br1 Zn O1 C1 -90.2(3) . .
Zn Zn O1 C1 150.9(4) 3_655 .
O1 Zn O1 Zn 0.0 3_655 3_655
N1 Zn O1 Zn -114.54(15) . 3_655
O2 Zn O1 Zn -58.1(4) . 3_655
Br1 Zn O1 Zn 118.87(11) . 3_655
O1 Zn O2 C11 93.5(5) 3_655 .
O1 Zn O2 C11 150.0(5) . .
N1 Zn O2 C11 -151.1(5) . .
Br1 Zn O2 C11 -27.1(5) . .
Zn Zn O2 C11 107.4(4) 3_655 .
O1 Zn O2 C10 -104.8(3) 3_655 .
O1 Zn O2 C10 -48.2(5) . .
N1 Zn O2 C10 10.7(3) . .
Br1 Zn O2 C10 134.7(3) . .
Zn Zn O2 C10 -90.8(3) 3_655 .
O1 Zn N1 C9 49.5(3) 3_655 .
O1 Zn N1 C9 129.1(3) . .
O2 Zn N1 C9 -33.9(3) . .
Br1 Zn N1 C9 -120.3(3) . .
Zn Zn N1 C9 92.6(3) 3_655 .
O1 Zn N1 C12 171.5(3) 3_655 .
O1 Zn N1 C12 -109.0(3) . .
O2 Zn N1 C12 88.1(3) . .
Br1 Zn N1 C12 1.6(3) . .
Zn Zn N1 C12 -145.4(2) 3_655 .
O1 Zn N1 C8 -65.6(3) 3_655 .
O1 Zn N1 C8 13.9(3) . .
O2 Zn N1 C8 -149.0(3) . .
Br1 Zn N1 C8 124.5(2) . .
Zn Zn N1 C8 -22.5(3) 3_655 .
Zn O1 C1 C2 -84.6(5) 3_655 .
Zn O1 C1 C2 134.3(4) . .
Zn O1 C1 C7 96.8(4) 3_655 .
Zn O1 C1 C7 -44.3(5) . .
O1 C1 C2 C3 -176.3(5) . .
C7 C1 C2 C3 2.3(7) . .
C1 C2 C3 C4 -0.6(8) . .
C2 C3 C4 C6 -0.2(8) . .
C2 C3 C4 C5 177.9(5) . .
C3 C4 C6 C7 -0.7(7) . .
C5 C4 C6 C7 -178.9(5) . .
O1 C1 C7 C6 175.5(4) . .
C2 C1 C7 C6 -3.1(7) . .
O1 C1 C7 C8 -6.6(6) . .
C2 C1 C7 C8 174.8(4) . .
C4 C6 C7 C1 2.4(7) . .
C4 C6 C7 C8 -175.5(4) . .
C9 N1 C8 C7 -173.6(4) . .
C12 N1 C8 C7 61.1(5) . .
Zn N1 C8 C7 -60.6(4) . .
C1 C7 C8 N1 68.0(5) . .
C6 C7 C8 N1 -114.1(5) . .
C12 N1 C9 C10 -62.1(5) . .
C8 N1 C9 C10 173.3(4) . .
Zn N1 C9 C10 57.9(4) . .
C11 O2 C10 C9 -179.7(4) . .
Zn O2 C10 C9 15.4(5) . .
N1 C9 C10 O2 -48.4(5) . .
C9 N1 C12 C13A -74.7(9) . .
C8 N1 C12 C13A 47.8(9) . .
Zn N1 C12 C13A 168.4(8) . .
C9 N1 C12 C13 -47.4(8) . .
C8 N1 C12 C13 75.1(7) . .
Zn N1 C12 C13 -164.3(6) . .
C14 O3 C13 C12 -178.1(7) . .
C13A C12 C13 O3 56.0(17) . .
N1 C12 C13 O3 -55.4(11) . .
N1 C12 C13A O3A 48.8(13) . .
C13 C12 C13A O3A -33.3(15) . .
